data_7201054
loop_
_publ_author_name
'Bandoli, Giuliano'
'Barreca, Davide'
'Gasparotto, Alberto'
'Seraglia, Roberta'
'Tondello, Eugenio'
'Devi, Anjana'
'Fischer, Roland A.'
'Winter, Manuela'
'Fois, Ettore'
'Gamba, Aldo'
'Tabacchi, Gloria'

_publ_section_title
;
 An integrated experimental and theoretical investigation on
 Cu(hfa)2&#x00B7;TMEDA: structure, bonding and reactivity
;
_journal_issue 28
_journal_name_full 'Physical Chemistry Chemical Physics'
_journal_page_first 5998
_journal_page_last 6007
_journal_paper_doi 10.1039/b904145a
_journal_volume 11
_journal_year 2009
_chemical_formula_sum 'C16 H18 Cu F12 N2 O4'
_chemical_formula_weight 593.86
_chemical_name_systematic
;
?
;
_space_group_IT_number 43
_symmetry_cell_setting orthorhombic
_symmetry_space_group_name_Hall 'F 2 -2d'
_symmetry_space_group_name_H-M 'F d d 2'
_atom_sites_solution_hydrogens geom
_atom_sites_solution_primary direct
_atom_sites_solution_secondary difmap
_audit_creation_method SHELXL-97
_cell_angle_alpha 90.00
_cell_angle_beta 90.00
_cell_angle_gamma 90.00
_cell_formula_units_Z 8
_cell_length_a 17.7404(6)
_cell_length_b 26.0745(11)
_cell_length_c 9.8300(3)
_cell_measurement_reflns_used 1967
_cell_measurement_temperature 108(2)
_cell_measurement_theta_max 36.546
_cell_measurement_theta_min 2.588
_cell_volume 4547.1(3)
_computing_cell_refinement 'CrysAlis RED 1.171.13, Oxford Diffraction'
_computing_data_collection 'CrysAlis CCD 1.171.13, Oxford Diffraction'
_computing_data_reduction 'CrysAlis RED 1.171.13, Oxford Diffraction'
_computing_molecular_graphics SHELXS-97
_computing_publication_material SHELXS-97
_computing_structure_refinement 'SHELXL-97 (Sheldrick, 1997)'
_computing_structure_solution 'SHELXS-97 (Sheldrick, 1990)'
_diffrn_ambient_temperature 108(2)
_diffrn_measured_fraction_theta_full 0.995
_diffrn_measured_fraction_theta_max 0.995
_diffrn_measurement_device_type 'Sapphire2-CCD, Oxford Diffraction'
_diffrn_measurement_method '407 images at 1.0 deg. in \w and 25 sec.'
_diffrn_radiation_monochromator graphite
_diffrn_radiation_source 'Enhance (Mo) X-ray Source'
_diffrn_radiation_type MoK\a
_diffrn_radiation_wavelength 0.71073
_diffrn_reflns_av_R_equivalents 0.0374
_diffrn_reflns_av_sigmaI/netI 0.0684
_diffrn_reflns_limit_h_max 23
_diffrn_reflns_limit_h_min -20
_diffrn_reflns_limit_k_max 20
_diffrn_reflns_limit_k_min -33
_diffrn_reflns_limit_l_max 12
_diffrn_reflns_limit_l_min -12
_diffrn_reflns_number 6081
_diffrn_reflns_theta_full 27.59
_diffrn_reflns_theta_max 27.59
_diffrn_reflns_theta_min 3.88
_exptl_absorpt_coefficient_mu 1.084
_exptl_absorpt_correction_T_max 0.8993
_exptl_absorpt_correction_T_min 0.7809
_exptl_absorpt_correction_type 'numeric analytical'
_exptl_absorpt_process_details 'Gaussian face-indexed'
_exptl_crystal_colour green
_exptl_crystal_density_diffrn 1.735
_exptl_crystal_density_method 'not measured'
_exptl_crystal_description prism
_exptl_crystal_F_000 2376
_exptl_crystal_size_max 0.24
_exptl_crystal_size_mid 0.19
_exptl_crystal_size_min 0.10
_refine_diff_density_max 0.698
_refine_diff_density_min -0.484
_refine_diff_density_rms 0.087
_refine_ls_abs_structure_details 'Flack H D (1983), Acta Cryst. A39, 876-881'
_refine_ls_abs_structure_Flack 0.018(18)
_refine_ls_extinction_method none
_refine_ls_goodness_of_fit_ref 0.911
_refine_ls_hydrogen_treatment constr
_refine_ls_matrix_type full
_refine_ls_number_parameters 161
_refine_ls_number_reflns 2606
_refine_ls_number_restraints 3
_refine_ls_restrained_S_all 0.917
_refine_ls_R_factor_all 0.0583
_refine_ls_R_factor_gt 0.0417
_refine_ls_shift/su_max 0.000
_refine_ls_shift/su_mean 0.000
_refine_ls_structure_factor_coef Fsqd
_refine_ls_weighting_details 'calc w=1/[\s^2^(Fo^2^)+(0.0495P)^2^+0.0000P] where P=(Fo^2^+2Fc^2^)/3'
_refine_ls_weighting_scheme calc
_refine_ls_wR_factor_gt 0.0900
_refine_ls_wR_factor_ref 0.0930
_reflns_number_gt 1926
_reflns_number_total 2606
_reflns_threshold_expression >2sigma(I)
_cod_data_source_file b904145a.txt
_cod_data_source_block CU(hfa)2_tmeda_1
_cod_original_sg_symbol_H-M Fdd2
_cod_database_code 7201054

loop_
_symmetry_equiv_pos_as_xyz
'x, y, z'
'-x, -y, z'
'x+1/4, -y+1/4, z+1/4'
'-x+1/4, y+1/4, z+1/4'
'x, y+1/2, z+1/2'
'-x, -y+1/2, z+1/2'
'x+1/4, -y+3/4, z+3/4'
'-x+1/4, y+3/4, z+3/4'
'x+1/2, y, z+1/2'
'-x+1/2, -y, z+1/2'
'x+3/4, -y+1/4, z+3/4'
'-x+3/4, y+1/4, z+3/4'
'x+1/2, y+1/2, z'
'-x+1/2, -y+1/2, z'
'x+3/4, -y+3/4, z+1/4'
'-x+3/4, y+3/4, z+1/4'

loop_
_atom_site_label
_atom_site_type_symbol
_atom_site_fract_x
_atom_site_fract_y
_atom_site_fract_z
_atom_site_U_iso_or_equiv
_atom_site_adp_type
_atom_site_occupancy
_atom_site_symmetry_multiplicity
_atom_site_calc_flag
_atom_site_refinement_flags
_atom_site_disorder_assembly
_atom_site_disorder_group
Cu1 Cu 0.0000 0.0000 0.30017(6) 0.02095(16) Uani 1 2 d S . .
N1 N -0.0089(2) 0.0527(2) 0.1502(5) 0.0402(12) Uani 1 1 d . . .
O1 O -0.12951(13) -0.00444(11) 0.3421(2) 0.0302(7) Uani 1 1 d . . .
C7 C -0.1535(2) 0.00953(17) 0.4543(4) 0.0332(10) Uani 1 1 d . . .
C21 C -0.2316(2) -0.00973(19) 0.4927(4) 0.0351(11) Uani 1 1 d D . .
F21 F -0.22806(15) -0.05004(12) 0.5761(4) 0.0701(11) Uani 1 1 d . . .
F22 F -0.27174(14) -0.02307(16) 0.3877(3) 0.0737(10) Uani 1 1 d D . .
F23 F -0.27213(13) 0.02462(12) 0.5601(4) 0.0604(8) Uani 1 1 d . . .
C8 C -0.11774(19) 0.04186(15) 0.5518(5) 0.0330(9) Uani 1 1 d . . .
H8 H -0.1443 0.0502 0.6327 0.040 Uiso 1 1 calc R . .
C9 C -0.0464(2) 0.06150(16) 0.5336(4) 0.0314(9) Uani 1 1 d . . .
C41 C -0.0146(2) 0.09799(17) 0.6423(4) 0.0342(10) Uani 1 1 d . . .
F41 F 0.04859(17) 0.08063(13) 0.6936(3) 0.0666(9) Uani 1 1 d . . .
F42 F -0.06055(15) 0.10536(12) 0.7459(3) 0.0586(8) Uani 1 1 d . . .
F43 F -0.00067(17) 0.14328(12) 0.5872(3) 0.0669(10) Uani 1 1 d . . .
O2 O -0.00075(14) 0.05477(13) 0.4392(3) 0.0282(9) Uani 1 1 d . . .
C51 C -0.0769(2) 0.0855(2) 0.1629(7) 0.0611(16) Uani 1 1 d . . .
H51A H -0.0783 0.1100 0.0874 0.092 Uiso 1 1 calc R . .
H51B H -0.0752 0.1042 0.2493 0.092 Uiso 1 1 calc R . .
H51C H -0.1222 0.0639 0.1602 0.092 Uiso 1 1 calc R . .
C52 C 0.0564(2) 0.0875(2) 0.1515(7) 0.0578(16) Uani 1 1 d . . .
H52A H 0.1029 0.0675 0.1441 0.087 Uiso 1 1 calc R . .
H52B H 0.0569 0.1070 0.2367 0.087 Uiso 1 1 calc R . .
H52C H 0.0529 0.1113 0.0744 0.087 Uiso 1 1 calc R . .
C1 C -0.0174(5) 0.02580(18) 0.0238(6) 0.119(3) Uani 1 1 d D . .
H1B H 0.0057 0.0465 -0.0497 0.143 Uiso 1 1 calc R . .
H1A H -0.0718 0.0223 0.0033 0.143 Uiso 1 1 calc R . .

loop_
_atom_site_aniso_label
_atom_site_aniso_U_11
_atom_site_aniso_U_22
_atom_site_aniso_U_33
_atom_site_aniso_U_23
_atom_site_aniso_U_13
_atom_site_aniso_U_12
Cu1 0.0166(3) 0.0313(3) 0.0150(2) 0.000 0.000 -0.0008(4)
N1 0.046(3) 0.049(3) 0.026(2) 0.009(2) -0.0063(19) -0.005(2)
O1 0.0183(11) 0.0457(18) 0.0265(14) -0.0024(15) 0.0011(9) -0.0016(12)
C7 0.025(2) 0.041(3) 0.033(2) 0.0051(19) 0.0002(16) 0.0038(19)
C21 0.028(2) 0.039(3) 0.038(2) 0.007(2) 0.0079(18) -0.0012(19)
F21 0.061(2) 0.0530(18) 0.096(3) 0.0316(19) 0.0048(19) -0.0104(14)
F22 0.0266(13) 0.136(3) 0.059(2) -0.008(2) 0.0071(13) -0.0296(17)
F23 0.0404(16) 0.0655(19) 0.075(2) -0.004(2) 0.0296(18) 0.0048(13)
C8 0.033(2) 0.039(2) 0.0265(19) -0.001(2) 0.010(2) 0.0037(17)
C9 0.035(2) 0.028(2) 0.030(2) 0.002(2) 0.0004(19) 0.0036(17)
C41 0.043(3) 0.035(3) 0.025(2) -0.0043(19) 0.0031(18) 0.003(2)
F41 0.0483(17) 0.092(2) 0.0594(19) -0.0249(19) -0.0165(14) 0.0057(18)
F42 0.0562(16) 0.081(2) 0.0392(15) -0.0179(15) 0.0123(13) 0.0025(15)
F43 0.116(3) 0.0407(17) 0.0441(16) -0.0047(13) 0.0004(17) -0.0257(16)
O2 0.0252(17) 0.033(2) 0.0268(18) -0.0068(15) 0.0052(13) -0.0069(13)
C51 0.031(2) 0.063(4) 0.089(4) 0.040(3) -0.018(3) -0.003(2)
C52 0.029(2) 0.058(3) 0.086(4) 0.047(3) 0.013(3) -0.003(2)
C1 0.227(10) 0.109(6) 0.020(3) 0.015(3) -0.021(4) -0.006(7)

loop_
_atom_type_symbol
_atom_type_description
_atom_type_scat_dispersion_real
_atom_type_scat_dispersion_imag
_atom_type_scat_source
C C 0.0033 0.0016 'International Tables Vol C Tables 4.2.6.8 and 6.1.1.4'
H H 0.0000 0.0000 'International Tables Vol C Tables 4.2.6.8 and 6.1.1.4'
N N 0.0061 0.0033 'International Tables Vol C Tables 4.2.6.8 and 6.1.1.4'
O O 0.0106 0.0060 'International Tables Vol C Tables 4.2.6.8 and 6.1.1.4'
F F 0.0171 0.0103 'International Tables Vol C Tables 4.2.6.8 and 6.1.1.4'
Cu Cu 0.3201 1.2651 'International Tables Vol C Tables 4.2.6.8 and 6.1.1.4'

loop_
_geom_angle_atom_site_label_1
_geom_angle_atom_site_label_2
_geom_angle_atom_site_label_3
_geom_angle
_geom_angle_site_symmetry_1
_geom_angle_site_symmetry_3
_geom_angle_publ_flag
O2 Cu1 O2 92.5(2) . 2 ?
O2 Cu1 N1 90.72(12) . . ?
O2 Cu1 N1 174.76(16) 2 . ?
O2 Cu1 N1 174.76(16) . 2 ?
O2 Cu1 N1 90.72(12) 2 2 ?
N1 Cu1 N1 86.4(3) . 2 ?
O2 Cu1 O1 81.30(10) . 2 ?
O2 Cu1 O1 84.67(10) 2 2 ?
N1 Cu1 O1 99.90(13) . 2 ?
N1 Cu1 O1 94.90(14) 2 2 ?
O2 Cu1 O1 84.67(10) . . ?
O2 Cu1 O1 81.30(10) 2 . ?
N1 Cu1 O1 94.90(14) . . ?
N1 Cu1 O1 99.90(13) 2 . ?
O1 Cu1 O1 159.66(12) 2 . ?
C1 N1 C52 113.0(5) . . ?
C1 N1 C51 105.6(5) . . ?
C52 N1 C51 106.5(4) . . ?
C1 N1 Cu1 107.9(3) . . ?
C52 N1 Cu1 110.6(3) . . ?
C51 N1 Cu1 113.2(3) . . ?
C7 O1 Cu1 118.7(2) . . ?
O1 C7 C8 128.4(4) . . ?
O1 C7 C21 115.9(4) . . ?
C8 C7 C21 115.7(4) . . ?
F22 C21 F23 106.3(4) . . ?
F22 C21 F21 107.6(4) . . ?
F23 C21 F21 104.5(4) . . ?
F22 C21 C7 112.9(4) . . ?
F23 C21 C7 113.3(4) . . ?
F21 C21 C7 111.7(4) . . ?
C9 C8 C7 122.8(4) . . ?
C9 C8 H8 118.6 . . ?
C7 C8 H8 118.6 . . ?
O2 C9 C8 130.0(4) . . ?
O2 C9 C41 111.5(3) . . ?
C8 C9 C41 118.5(4) . . ?
F41 C41 F42 106.4(3) . . ?
F41 C41 F43 107.8(4) . . ?
F42 C41 F43 107.6(4) . . ?
F41 C41 C9 111.6(3) . . ?
F42 C41 C9 113.6(3) . . ?
F43 C41 C9 109.7(4) . . ?
C9 O2 Cu1 128.5(3) . . ?
N1 C51 H51A 109.5 . . ?
N1 C51 H51B 109.5 . . ?
H51A C51 H51B 109.5 . . ?
N1 C51 H51C 109.5 . . ?
H51A C51 H51C 109.5 . . ?
H51B C51 H51C 109.5 . . ?
N1 C52 H52A 109.5 . . ?
N1 C52 H52B 109.5 . . ?
H52A C52 H52B 109.5 . . ?
N1 C52 H52C 109.5 . . ?
H52A C52 H52C 109.5 . . ?
H52B C52 H52C 109.5 . . ?
N1 C1 C1 113.6(4) . 2 ?
N1 C1 H1B 108.8 . . ?
C1 C1 H1B 108.8 2 . ?
N1 C1 H1A 108.8 . . ?
C1 C1 H1A 108.8 2 . ?
H1B C1 H1A 107.7 . . ?

loop_
_geom_bond_atom_site_label_1
_geom_bond_atom_site_label_2
_geom_bond_distance
_geom_bond_site_symmetry_2
_geom_bond_publ_flag
Cu1 O2 1.977(3) . ?
Cu1 O2 1.977(3) 2 ?
Cu1 N1 2.021(5) . ?
Cu1 N1 2.021(5) 2 ?
Cu1 O1 2.337(2) 2 ?
Cu1 O1 2.337(2) . ?
N1 C1 1.435(7) . ?
N1 C52 1.472(6) . ?
N1 C51 1.484(7) . ?
O1 C7 1.236(5) . ?
C7 C8 1.425(6) . ?
C7 C21 1.522(6) . ?
C21 F22 1.302(5) . ?
C21 F23 1.326(5) . ?
C21 F21 1.334(5) . ?
C8 C9 1.377(5) . ?
C8 H8 0.9500 . ?
C9 O2 1.244(5) . ?
C9 C41 1.538(6) . ?
C41 F41 1.310(5) . ?
C41 F42 1.318(5) . ?
C41 F43 1.322(5) . ?
C51 H51A 0.9800 . ?
C51 H51B 0.9800 . ?
C51 H51C 0.9800 . ?
C52 H52A 0.9800 . ?
C52 H52B 0.9800 . ?
C52 H52C 0.9800 . ?
C1 C1 1.480(5) 2 ?
C1 H1B 0.9900 . ?
C1 H1A 0.9900 . ?

loop_
_geom_torsion_atom_site_label_1
_geom_torsion_atom_site_label_2
_geom_torsion_atom_site_label_3
_geom_torsion_atom_site_label_4
_geom_torsion
_geom_torsion_site_symmetry_1
_geom_torsion_site_symmetry_2
_geom_torsion_site_symmetry_3
_geom_torsion_site_symmetry_4
_geom_torsion_publ_flag
O2 Cu1 N1 C1 -174.7(5) . . . . ?
O2 Cu1 N1 C1 -47(2) 2 . . . ?
N1 Cu1 N1 C1 9.7(4) 2 . . . ?
O1 Cu1 N1 C1 104.0(5) 2 . . . ?
O1 Cu1 N1 C1 -90.0(5) . . . . ?
O2 Cu1 N1 C52 61.2(4) . . . . ?
O2 Cu1 N1 C52 -171(2) 2 . . . ?
N1 Cu1 N1 C52 -114.4(4) 2 . . . ?
O1 Cu1 N1 C52 -20.0(4) 2 . . . ?
O1 Cu1 N1 C52 146.0(4) . . . . ?
O2 Cu1 N1 C51 -58.2(4) . . . . ?
O2 Cu1 N1 C51 70(2) 2 . . . ?
N1 Cu1 N1 C51 126.2(4) 2 . . . ?
O1 Cu1 N1 C51 -139.5(4) 2 . . . ?
O1 Cu1 N1 C51 26.5(4) . . . . ?
O2 Cu1 O1 C7 -25.6(3) . . . . ?
O2 Cu1 O1 C7 67.7(3) 2 . . . ?
N1 Cu1 O1 C7 -115.9(3) . . . . ?
N1 Cu1 O1 C7 156.9(3) 2 . . . ?
O1 Cu1 O1 C7 20.8(3) 2 . . . ?
Cu1 O1 C7 C8 19.9(6) . . . . ?
Cu1 O1 C7 C21 -160.9(3) . . . . ?
O1 C7 C21 F22 -22.0(6) . . . . ?
C8 C7 C21 F22 157.4(4) . . . . ?
O1 C7 C21 F23 -142.8(4) . . . . ?
C8 C7 C21 F23 36.5(5) . . . . ?
O1 C7 C21 F21 99.5(5) . . . . ?
C8 C7 C21 F21 -81.2(5) . . . . ?
O1 C7 C8 C9 -2.3(7) . . . . ?
C21 C7 C8 C9 178.5(4) . . . . ?
C7 C8 C9 O2 -2.3(7) . . . . ?
C7 C8 C9 C41 177.3(4) . . . . ?
O2 C9 C41 F41 -58.4(5) . . . . ?
C8 C9 C41 F41 122.0(4) . . . . ?
O2 C9 C41 F42 -178.6(4) . . . . ?
C8 C9 C41 F42 1.8(6) . . . . ?
O2 C9 C41 F43 61.0(5) . . . . ?
C8 C9 C41 F43 -118.6(4) . . . . ?
C8 C9 O2 Cu1 -17.4(7) . . . . ?
C41 C9 O2 Cu1 163.0(3) . . . . ?
O2 Cu1 O2 C9 -56.1(4) 2 . . . ?
N1 Cu1 O2 C9 119.8(4) . . . . ?
N1 Cu1 O2 C9 176(2) 2 . . . ?
O1 Cu1 O2 C9 -140.3(4) 2 . . . ?
O1 Cu1 O2 C9 24.9(4) . . . . ?
C52 N1 C1 C1 95.2(10) . . . 2 ?
C51 N1 C1 C1 -148.8(9) . . . 2 ?
Cu1 N1 C1 C1 -27.4(11) . . . 2 ?
